data_4513241
loop_
_publ_author_name
'Makhotkina, Olena'
'Lieffrig, Julien'
'Jeannin, Olivier'
'Fourmigu\'e, Marc'
'Aubert, Emmanuel'
'Espinosa, Enrique'

_publ_section_title
;
 Cocrystal or Salt: Solid State-Controlled Iodine Shift in Crystalline
 Halogen-Bonded Systems
;
_journal_issue 7
_journal_name_full 'Crystal Growth &amp; Design'
_journal_page_first 3464
_journal_paper_doi 10.1021/acs.cgd.5b00535
_journal_volume 15
_journal_year 2015
_chemical_formula_moiety 'C10 H11 I N2 O2, C4 H4 I N O2, C6 H7 N'
_chemical_formula_sum 'C10 H11 I N2 O2'
_chemical_formula_weight 318.11
_chemical_name_common N-iodo-succinimide/4-picoline
_chemical_name_systematic
;
 ?
;
_space_group_IT_number 13
_symmetry_cell_setting monoclinic
_symmetry_space_group_name_Hall '-P 2ya'
_symmetry_space_group_name_H-M 'P 1 2/a 1'
_atom_sites_solution_hydrogens geom
_atom_sites_solution_primary direct
_atom_sites_solution_secondary difmap
_audit_creation_method SHELXL-97
_cell_angle_alpha 90.00
_cell_angle_beta 108.296(3)
_cell_angle_gamma 90.00
_cell_formula_units_Z 4
_cell_length_a 7.7617(4)
_cell_length_b 14.5317(8)
_cell_length_c 10.6247(6)
_cell_measurement_reflns_used 2688
_cell_measurement_temperature 293(2)
_cell_measurement_theta_max 27.485
_cell_measurement_theta_min 2.910
_cell_volume 1137.79(11)
_computing_cell_refinement 'Dirax/lsq (Duisenberg & Schreurs, 1989-2000)'
_computing_data_reduction 'EvalCCD (Duisenberg & Schreurs 1990-2000)'
_computing_molecular_graphics 'Ortep-3 for Windows (Farrugia, 1997)'
_computing_publication_material 'WinGX publication routines (Farrugia, 1999)'
_computing_structure_refinement 'SHELXL-97 (Sheldrick, 1997)'
_computing_structure_solution 'SIR92 (Altomare et al., 1993)'
_diffrn_ambient_temperature 293(2)
_diffrn_detector_area_resol_mean 9
_diffrn_measured_fraction_theta_full 0.997
_diffrn_measured_fraction_theta_max 0.997
_diffrn_measurement_device '95mm CCD camera on \k-goniostat'
_diffrn_measurement_device_type KappaCCD
_diffrn_measurement_method CCD
_diffrn_radiation_monochromator 'horizonally mounted graphite crystal'
_diffrn_radiation_source 'fine-focus sealed tube'
_diffrn_radiation_type MoK\a
_diffrn_radiation_wavelength 0.71073
_diffrn_reflns_av_R_equivalents 0.0712
_diffrn_reflns_av_sigmaI/netI 0.0426
_diffrn_reflns_limit_h_max 10
_diffrn_reflns_limit_h_min -9
_diffrn_reflns_limit_k_max 18
_diffrn_reflns_limit_k_min -17
_diffrn_reflns_limit_l_max 13
_diffrn_reflns_limit_l_min -13
_diffrn_reflns_number 18036
_diffrn_reflns_theta_full 27.50
_diffrn_reflns_theta_max 27.50
_diffrn_reflns_theta_min 3.94
_exptl_absorpt_coefficient_mu 2.797
_exptl_absorpt_correction_T_max 0.920
_exptl_absorpt_correction_T_min 0.765
_exptl_absorpt_correction_type multi-scan
_exptl_absorpt_process_details
;
  [Sheldrick, G.M. (2002). SADABS Bruker AXS Inc., Madison, Wisconsin, USA]
;
_exptl_crystal_colour colorless
_exptl_crystal_density_diffrn 1.857
_exptl_crystal_density_method 'not measured'
_exptl_crystal_description prism
_exptl_crystal_F_000 616
_exptl_crystal_size_max 0.24
_exptl_crystal_size_mid 0.08
_exptl_crystal_size_min 0.03
_refine_diff_density_max 0.545
_refine_diff_density_min -0.579
_refine_diff_density_rms 0.103
_refine_ls_extinction_method none
_refine_ls_goodness_of_fit_ref 1.056
_refine_ls_hydrogen_treatment constr
_refine_ls_matrix_type full
_refine_ls_number_parameters 141
_refine_ls_number_reflns 2619
_refine_ls_number_restraints 0
_refine_ls_restrained_S_all 1.056
_refine_ls_R_factor_all 0.0673
_refine_ls_R_factor_gt 0.0340
_refine_ls_shift/su_max 0.002
_refine_ls_shift/su_mean 0.000
_refine_ls_structure_factor_coef Fsqd
_refine_ls_weighting_details 'calc w=1/[\s^2^(Fo^2^)+(0.0182P)^2^+0.9371P] where P=(Fo^2^+2Fc^2^)/3'
_refine_ls_weighting_scheme calc
_refine_ls_wR_factor_gt 0.0557
_refine_ls_wR_factor_ref 0.0634
_reflns_number_gt 1777
_reflns_number_total 2619
_reflns_threshold_expression >2sigma(I)
_cod_data_source_file cg5b00535_si_002.cif
_cod_data_source_block NIS-Pic
_cod_depositor_comments 'Adding full bibliography for 4513240--4513246.cif.'
_cod_original_sg_symbol_H-M P2/a
_cod_database_code 4513241

loop_
_symmetry_equiv_pos_as_xyz
'x, y, z'
'-x+1/2, y, -z'
'-x, -y, -z'
'x-1/2, -y, z'

loop_
_atom_site_label
_atom_site_type_symbol
_atom_site_fract_x
_atom_site_fract_y
_atom_site_fract_z
_atom_site_U_iso_or_equiv
_atom_site_adp_type
_atom_site_occupancy
_atom_site_symmetry_multiplicity
_atom_site_calc_flag
_atom_site_refinement_flags
C1 C 0.3560(6) 1.1708(3) 0.6020(5) 0.0485(11) Uani 1 1 d .
H1 H 0.4315 1.1387 0.6739 0.058 Uiso 1 1 calc R
C2 C 0.3586(6) 1.2655(3) 0.6053(5) 0.0495(11) Uani 1 1 d .
H2 H 0.4342 1.2958 0.6792 0.059 Uiso 1 1 calc R
C3 C 0.2500 1.3162(4) 0.5000 0.0424(16) Uani 1 2 d S
C4 C 0.2500 1.4191(4) 0.5000 0.0602(19) Uani 1 2 d S
H4A H 0.3341 1.4411 0.5814 0.090 Uiso 0.50 1 calc PR
H4B H 0.1304 1.4411 0.4920 0.090 Uiso 0.50 1 calc PR
H4C H 0.2855 1.4411 0.4266 0.090 Uiso 0.50 1 calc PR
C5 C 0.1534(6) 0.7545(3) 0.3945(5) 0.0471(11) Uani 1 1 d .
C6 C 0.1920(6) 0.6553(3) 0.4274(5) 0.0552(13) Uani 1 1 d .
H6A H 0.2572 0.6281 0.3723 0.066 Uiso 1 1 calc R
H6B H 0.0804 0.6213 0.4151 0.066 Uiso 1 1 calc R
C7 C 0.8237(6) 0.4948(3) 0.1129(5) 0.0488(11) Uani 1 1 d .
C8 C 0.7908(7) 0.5945(3) 0.0741(5) 0.0562(13) Uani 1 1 d .
H8A H 0.7081 0.6220 0.1154 0.067 Uiso 1 1 calc R
H8B H 0.9038 0.6287 0.1010 0.067 Uiso 1 1 calc R
C9 C 0.7500 -0.1671(4) 0.0000 0.062(2) Uani 1 2 d S
H9A H 0.7564 -0.1892 -0.0836 0.093 Uiso 0.50 1 calc PR
H9B H 0.6406 -0.1892 0.0136 0.093 Uiso 0.50 1 calc PR
H9C H 0.8530 -0.1892 0.0700 0.093 Uiso 0.50 1 calc PR
C10 C 0.7500 -0.0648(4) 0.0000 0.0440(17) Uani 1 2 d S
C11 C 0.7579(6) -0.0138(3) -0.1077(4) 0.0499(10) Uani 1 1 d .
H11 H 0.7626 -0.0442 -0.1836 0.060 Uiso 1 1 calc R
C12 C 0.7590(6) 0.0800(3) -0.1056(5) 0.0508(11) Uani 1 1 d .
H12 H 0.7661 0.1119 -0.1797 0.061 Uiso 1 1 calc R
N4 N 0.7500 0.1276(3) 0.0000 0.0431(13) Uani 1 2 d S
N1 N 0.2500 1.1236(3) 0.5000 0.0475(14) Uani 1 2 d S
N2 N 0.2500 0.8071(3) 0.5000 0.0408(13) Uani 1 2 d S
N3 N 0.7500 0.4421(3) 0.0000 0.0452(14) Uani 1 2 d S
O1 O 0.0558(5) 0.7853(2) 0.2904(3) 0.0758(10) Uani 1 1 d .
O2 O 0.8988(5) 0.4639(2) 0.2221(4) 0.0757(10) Uani 1 1 d .
I01 I 0.2500 0.95272(2) 0.5000 0.04166(13) Uani 1 2 d S
I02 I 0.7500 0.29468(3) 0.0000 0.04588(13) Uani 1 2 d S

loop_
_atom_site_aniso_label
_atom_site_aniso_U_11
_atom_site_aniso_U_22
_atom_site_aniso_U_33
_atom_site_aniso_U_23
_atom_site_aniso_U_13
_atom_site_aniso_U_12
C1 0.051(2) 0.037(2) 0.056(3) 0.008(2) 0.015(2) 0.0024(19)
C2 0.053(3) 0.040(2) 0.052(3) -0.005(2) 0.010(2) -0.006(2)
C3 0.050(4) 0.031(3) 0.046(5) 0.000 0.014(3) 0.000
C4 0.060(4) 0.036(4) 0.080(5) 0.000 0.016(4) 0.000
C5 0.056(3) 0.039(2) 0.046(3) 0.002(2) 0.017(2) -0.004(2)
C6 0.072(3) 0.035(2) 0.066(3) -0.006(2) 0.032(3) -0.008(2)
C7 0.058(3) 0.039(2) 0.048(3) -0.005(2) 0.014(2) -0.008(2)
C8 0.067(3) 0.031(2) 0.070(4) -0.008(2) 0.022(3) -0.003(2)
C9 0.063(4) 0.031(3) 0.078(5) 0.000 0.004(4) 0.000
C10 0.036(3) 0.034(3) 0.057(5) 0.000 0.007(3) 0.000
C11 0.065(3) 0.041(2) 0.043(3) -0.0042(19) 0.016(2) 0.005(2)
C12 0.066(3) 0.039(2) 0.049(3) 0.009(2) 0.021(2) 0.004(2)
N4 0.047(3) 0.030(3) 0.046(4) 0.000 0.006(3) 0.000
N1 0.051(3) 0.028(3) 0.069(4) 0.000 0.026(3) 0.000
N2 0.047(3) 0.030(3) 0.046(4) 0.000 0.016(3) 0.000
N3 0.051(3) 0.031(3) 0.050(4) 0.000 0.011(3) 0.000
O1 0.096(3) 0.060(2) 0.056(2) 0.0067(17) 0.000(2) -0.0163(19)
O2 0.107(3) 0.0511(19) 0.052(2) 0.0068(17) -0.001(2) -0.0060(19)
I01 0.0433(2) 0.0304(2) 0.0556(3) 0.000 0.0218(2) 0.000
I02 0.0483(2) 0.0296(2) 0.0579(3) 0.000 0.0140(2) 0.000

loop_
_atom_type_symbol
_atom_type_description
_atom_type_scat_dispersion_real
_atom_type_scat_dispersion_imag
_atom_type_scat_source
C C 0.0033 0.0016 'International Tables Vol C Tables 4.2.6.8 and 6.1.1.4'
H H 0.0000 0.0000 'International Tables Vol C Tables 4.2.6.8 and 6.1.1.4'
N N 0.0061 0.0033 'International Tables Vol C Tables 4.2.6.8 and 6.1.1.4'
O O 0.0106 0.0060 'International Tables Vol C Tables 4.2.6.8 and 6.1.1.4'
I I -0.4742 1.8119 'International Tables Vol C Tables 4.2.6.8 and 6.1.1.4'

loop_
_geom_angle_atom_site_label_1
_geom_angle_atom_site_label_2
_geom_angle_atom_site_label_3
_geom_angle
_geom_angle_site_symmetry_1
_geom_angle_site_symmetry_3
N1 C1 C2 122.5(4) . .
N1 C1 H1 118.7 . .
C2 C1 H1 118.7 . .
C1 C2 C3 120.8(5) . .
C1 C2 H2 119.6 . .
C3 C2 H2 119.6 . .
C2 C3 C2 115.7(6) 2_556 .
C2 C3 C4 122.2(3) 2_556 .
C2 C3 C4 122.2(3) . .
C3 C4 H4A 109.5 . .
C3 C4 H4B 109.5 . .
H4A C4 H4B 109.5 . .
C3 C4 H4C 109.5 . .
H4A C4 H4C 109.5 . .
H4B C4 H4C 109.5 . .
O1 C5 N2 124.4(4) . .
O1 C5 C6 126.3(4) . .
N2 C5 C6 109.2(4) . .
C5 C6 C6 104.4(3) . 2_556
C5 C6 H6A 110.9 . .
C6 C6 H6A 110.9 2_556 .
C5 C6 H6B 110.9 . .
C6 C6 H6B 110.9 2_556 .
H6A C6 H6B 108.9 . .
O2 C7 N3 124.7(4) . .
O2 C7 C8 127.5(4) . .
N3 C7 C8 107.8(4) . .
C8 C8 C7 105.4(3) 2_655 .
C8 C8 H8A 110.7 2_655 .
C7 C8 H8A 110.7 . .
C8 C8 H8B 110.7 2_655 .
C7 C8 H8B 110.7 . .
H8A C8 H8B 108.8 . .
C10 C9 H9A 109.5 . .
C10 C9 H9B 109.5 . .
H9A C9 H9B 109.5 . .
C10 C9 H9C 109.5 . .
H9A C9 H9C 109.5 . .
H9B C9 H9C 109.5 . .
C11 C10 C11 115.0(6) . 2_655
C11 C10 C9 122.5(3) . .
C11 C10 C9 122.5(3) 2_655 .
C12 C11 C10 121.7(4) . .
C12 C11 H11 119.2 . .
C10 C11 H11 119.2 . .
N4 C12 C11 121.9(4) . .
N4 C12 H12 119.1 . .
C11 C12 H12 119.1 . .
C12 N4 C12 117.8(5) . 2_655
C12 N4 I02 121.1(3) . .
C12 N4 I02 121.1(3) 2_655 .
C1 N1 C1 117.8(5) . 2_556
C1 N1 I01 121.1(3) . .
C1 N1 I01 121.1(3) 2_556 .
C5 N2 C5 112.2(5) . 2_556
C5 N2 I01 123.9(2) . .
C5 N2 I01 123.9(2) 2_556 .
C7 N3 C7 112.9(5) . 2_655
C7 N3 I02 123.5(3) . .
C7 N3 I02 123.5(3) 2_655 .
N2 I01 N1 180.000(1) . .
N3 I02 N4 180.0 . .

loop_
_geom_bond_atom_site_label_1
_geom_bond_atom_site_label_2
_geom_bond_distance
_geom_bond_site_symmetry_2
C1 N1 1.327(5) .
C1 C2 1.377(6) .
C1 H1 0.9300 .
C2 C3 1.383(5) .
C2 H2 0.9300 .
C3 C2 1.383(5) 2_556
C3 C4 1.495(8) .
C4 H4A 0.9600 .
C4 H4B 0.9600 .
C4 H4C 0.9600 .
C5 O1 1.213(5) .
C5 N2 1.369(5) .
C5 C6 1.492(6) .
C6 C6 1.522(10) 2_556
C6 H6A 0.9700 .
C6 H6B 0.9700 .
C7 O2 1.209(5) .
C7 N3 1.387(5) .
C7 C8 1.506(6) .
C8 C8 1.502(10) 2_655
C8 H8A 0.9700 .
C8 H8B 0.9700 .
C9 C10 1.488(8) .
C9 H9A 0.9600 .
C9 H9B 0.9600 .
C9 H9C 0.9600 .
C10 C11 1.381(5) .
C10 C11 1.381(5) 2_655
C11 C12 1.363(6) .
C11 H11 0.9300 .
C12 N4 1.338(5) .
C12 H12 0.9300 .
N4 C12 1.338(5) 2_655
N4 I02 2.428(5) .
N1 C1 1.327(5) 2_556
N1 I01 2.484(5) .
N2 C5 1.369(5) 2_556
N2 I01 2.116(5) .
N3 C7 1.387(5) 2_655
N3 I02 2.142(5) .

loop_
_geom_torsion_atom_site_label_1
_geom_torsion_atom_site_label_2
_geom_torsion_atom_site_label_3
_geom_torsion_atom_site_label_4
_geom_torsion
_geom_torsion_site_symmetry_1
_geom_torsion_site_symmetry_4
N1 C1 C2 C3 -0.6(7) . .
C1 C2 C3 C2 0.3(3) . 2_556
C1 C2 C3 C4 -179.7(3) . .
O1 C5 C6 C6 -175.4(5) . 2_556
N2 C5 C6 C6 6.2(6) . 2_556
O2 C7 C8 C8 174.7(5) . 2_655
N3 C7 C8 C8 -5.9(6) . 2_655
C11 C10 C11 C12 0.4(3) 2_655 .
C9 C10 C11 C12 -179.6(3) . .
C10 C11 C12 N4 -0.9(7) . .
C11 C12 N4 C12 0.4(3) . 2_655
C11 C12 N4 I02 -179.6(3) . .
C2 C1 N1 C1 0.3(3) . 2_556
C2 C1 N1 I01 -179.7(3) . .
O1 C5 N2 C5 179.1(6) . 2_556
C6 C5 N2 C5 -2.5(2) . 2_556
O1 C5 N2 I01 -0.9(6) . .
C6 C5 N2 I01 177.5(2) . .
O2 C7 N3 C7 -178.3(6) . 2_655
C8 C7 N3 C7 2.3(2) . 2_655
O2 C7 N3 I02 1.7(6) . .
C8 C7 N3 I02 -177.7(2) . .
C5 N2 I01 N1 -111(19) . .
C5 N2 I01 N1 69(20) 2_556 .
C1 N1 I01 N2 -65(21) . .
C1 N1 I01 N2 115(20) 2_556 .
C7 N3 I02 N4 -80(19) . .
C7 N3 I02 N4 100(19) 2_655 .
C12 N4 I02 N3 -68(19) . .
C12 N4 I02 N3 112(19) 2_655 .
